data_7043332
loop_
_publ_author_name
'Guo, Mei'
'Xu, Yonghui'
'Wu, Jianfeng'
'Zhao, Lang'
'Tang, Jinkui'

_publ_section_title
;
 Geometry and magnetic interaction modulations in dinuclear Dy2
 single-molecule magnets
;
_journal_name_full 'Dalton Trans.'
_journal_paper_doi 10.1039/C7DT01121K
_journal_year 2017
_chemical_formula_moiety 'C32 H54 Dy2 F12 N4 O20 S4'
_chemical_formula_sum 'C32 H54 Dy2 F12 N4 O20 S4'
_chemical_formula_weight 1496.03
_space_group_crystal_system monoclinic
_space_group_IT_number 15
_space_group_name_Hall '-C 2yc'
_space_group_name_H-M_alt 'C 1 2/c 1'
_symmetry_space_group_name_Hall '-C 2yc'
_symmetry_space_group_name_H-M 'C 1 2/c 1'
_atom_sites_solution_hydrogens geom
_atom_sites_solution_primary direct
_audit_block_doi 10.5517/cc1j3z2p
_audit_creation_date 2017-04-26
_audit_creation_method
;
Olex2 1.2-beta
(compiled 2017.03.28 svn.r3405 for OlexSys, GUI svn.r5335)
;
_audit_update_record
;
2017-05-31 deposited with the CCDC.
2017-06-01 downloaded from the CCDC.
;
_cell_angle_alpha 90
_cell_angle_beta 109.759(2)
_cell_angle_gamma 90
_cell_formula_units_Z 4
_cell_length_a 22.3484(16)
_cell_length_b 14.1037(10)
_cell_length_c 21.8136(16)
_cell_measurement_reflns_used 7859
_cell_measurement_temperature 296(2)
_cell_measurement_theta_max 25.89
_cell_measurement_theta_min 2.16
_cell_volume 6470.7(8)
_computing_cell_refinement 'Bruker SMART'
_computing_data_collection 'Bruker SMART'
_computing_data_reduction 'Bruker SAINT'
_computing_molecular_graphics 'Olex2 (Dolomanov et al., 2009)'
_computing_publication_material 'Olex2 (Dolomanov et al., 2009)'
_computing_structure_refinement 'ShelXL (Sheldrick, 2015)'
_computing_structure_solution 'SIR2004 (Burla et al., 2007)'
_diffrn_ambient_temperature 296.15
_diffrn_measured_fraction_theta_full 0.999
_diffrn_measured_fraction_theta_max 0.998
_diffrn_measurement_device_type 'CCD area detector'
_diffrn_measurement_method 'phi and omega scans'
_diffrn_radiation_monochromator graphite
_diffrn_radiation_type MoK\a
_diffrn_radiation_wavelength 0.71073
_diffrn_reflns_av_R_equivalents 0.0484
_diffrn_reflns_av_unetI/netI 0.0509
_diffrn_reflns_Laue_measured_fraction_full 0.999
_diffrn_reflns_Laue_measured_fraction_max 0.998
_diffrn_reflns_limit_h_max 27
_diffrn_reflns_limit_h_min -26
_diffrn_reflns_limit_k_max 17
_diffrn_reflns_limit_k_min -17
_diffrn_reflns_limit_l_max 26
_diffrn_reflns_limit_l_min -25
_diffrn_reflns_number 19862
_diffrn_reflns_point_group_measured_fraction_full 0.999
_diffrn_reflns_point_group_measured_fraction_max 0.998
_diffrn_reflns_theta_full 25.242
_diffrn_reflns_theta_max 26.019
_diffrn_reflns_theta_min 1.738
_exptl_absorpt_coefficient_mu 2.514
_exptl_absorpt_correction_T_max 0.590
_exptl_absorpt_correction_T_min 0.567
_exptl_absorpt_correction_type multi-scan
_exptl_absorpt_process_details (sadabs;bruker,2000)
_exptl_crystal_colour colorless
_exptl_crystal_density_diffrn 1.536
_exptl_crystal_description block
_exptl_crystal_F_000 2952
_exptl_crystal_size_max 0.23
_exptl_crystal_size_mid 0.22
_exptl_crystal_size_min 0.21
_refine_diff_density_max 0.879
_refine_diff_density_min -0.800
_refine_diff_density_rms 0.109
_refine_ls_extinction_method none
_refine_ls_goodness_of_fit_ref 1.039
_refine_ls_hydrogen_treatment constr
_refine_ls_matrix_type full
_refine_ls_number_parameters 334
_refine_ls_number_reflns 6377
_refine_ls_number_restraints 137
_refine_ls_restrained_S_all 1.106
_refine_ls_R_factor_all 0.0544
_refine_ls_R_factor_gt 0.0412
_refine_ls_shift/su_max 0.000
_refine_ls_shift/su_mean 0.000
_refine_ls_structure_factor_coef Fsqd
_refine_ls_weighting_details 'w=1/[\s^2^(Fo^2^)+(0.0481P)^2^+4.2788P] where P=(Fo^2^+2Fc^2^)/3'
_refine_ls_weighting_scheme calc
_refine_ls_wR_factor_gt 0.0959
_refine_ls_wR_factor_ref 0.1015
_reflns_Friedel_coverage 0.000
_reflns_number_gt 4942
_reflns_number_total 6377
_reflns_threshold_expression 'I > 2\s(I)'
_cod_data_source_file c7dt01121k2.cif
_cod_data_source_block 3
_cod_database_code 7043332
_shelx_shelxl_version_number 2014/7
_shelx_space_group_comment
;
The symmetry employed for this shelxl refinement is uniquely defined
by the following loop, which should always be used as a source of
symmetry information in preference to the above space-group names.
They are only intended as comments.
;
_olex2_refinement_description
;
1. Fixed Uiso
 At 1.2 times of:
  All C(H,H) groups
 At 1.5 times of:
  All C(H,H,H) groups
2. Restrained distances
 C4-C5 = C9-C10
 1.48 with sigma of 0.02
3. Uiso/Uaniso restraints and constraints
Uanis(C1) \\sim Ueq, Uanis(C2) \\sim Ueq, Uanis(C7) \\sim Ueq, Uanis(C8) \\sim
Ueq, Uanis(C9) \\sim Ueq, Uanis(C10) \\sim Ueq, Uanis(C12) \\sim Ueq,
Uanis(C13) \\sim Ueq, Uanis(C14) \\sim Ueq, Uanis(C15) \\sim Ueq, Uanis(C16)
\\sim Ueq, Uanis(C17) \\sim Ueq, Uanis(F1) \\sim Ueq, Uanis(F2) \\sim Ueq,
Uanis(F3) \\sim Ueq, Uanis(F4) \\sim Ueq, Uanis(F5) \\sim Ueq, Uanis(F6) \\sim
Ueq, Uanis(O7) \\sim Ueq: with sigma of 0.01 and sigma for terminal atoms of
0.02
4. Rigid body (RIGU) restrains
 F3, C1, N1, N11, F1, C1, F2, C1, O7, C3, O7, C6, C3, C4, C5, C6
 with sigma for 1-2 distances of 0.004 and sigma for 1-3 distances of 0.004
5. Others
 Sof(C6A)=Sof(H6AA)=Sof(H6AB)=Sof(C5A)=Sof(H5AA)=Sof(H5AB)=Sof(C4A)=Sof(H4AA)=
 Sof(H4AB)=Sof(C3A)=Sof(H3AA)=Sof(H3AB)=1-FVAR(1)
 Sof(C3)=Sof(H3A)=Sof(H3B)=Sof(C4)=Sof(H4A)=Sof(H4B)=Sof(C5)=Sof(H5A)=Sof(H5B)=
 Sof(C6)=Sof(H6A)=Sof(H6B)=FVAR(1)
6.a Secondary CH2 refined with riding coordinates:
 C3(H3A,H3B), C4(H4A,H4B), C5(H5A,H5B), C6(H6A,H6B), C7(H7A,H7B), C8(H8A,H8B),
 C9(H9A,H9B), C10(H10A,H10B), C6A(H6AA,H6AB), C5A(H5AA,H5AB), C4A(H4AA,H4AB),
 C3A(H3AA,H3AB)
6.b X=CH2 refined with riding coordinates:
 C17(H17A,H17B)
6.c Idealised Me refined as rotating group:
 C13(H13A,H13B,H13C), C14(H14A,H14B,H14C), C16(H16A,H16B,H16C)
;
_olex2_submission_special_instructions 'No special instructions were received'

loop_
_space_group_symop_operation_xyz
'x, y, z'
'-x, y, -z+1/2'
'x+1/2, y+1/2, z'
'-x+1/2, y+1/2, -z+1/2'
'-x, -y, -z'
'x, -y, z-1/2'
'-x+1/2, -y+1/2, -z'
'x+1/2, -y+1/2, z-1/2'

loop_
_atom_site_label
_atom_site_type_symbol
_atom_site_fract_x
_atom_site_fract_y
_atom_site_fract_z
_atom_site_U_iso_or_equiv
_atom_site_adp_type
_atom_site_occupancy
_atom_site_site_symmetry_order
_atom_site_calc_flag
_atom_site_refinement_flags_posn
_atom_site_refinement_flags_adp
_atom_site_refinement_flags_occupancy
_atom_site_disorder_assembly
_atom_site_disorder_group
Dy1 Dy 0.31022(2) 0.35473(2) -0.00134(2) 0.03610(10) Uani 1 1 d . . . . .
S1 S 0.29078(9) 0.26692(13) 0.14587(7) 0.0661(5) Uani 1 1 d . . . . .
S2 S 0.47707(7) 0.28379(13) 0.02391(9) 0.0629(4) Uani 1 1 d . . . . .
F1 F 0.3304(3) 0.1537(5) 0.2438(3) 0.179(3) Uani 1 1 d . U . . .
F2 F 0.4011(3) 0.2487(6) 0.2333(3) 0.200(3) Uani 1 1 d . U . . .
F3 F 0.3715(4) 0.1283(5) 0.1688(4) 0.172(3) Uani 1 1 d . U . . .
F4 F 0.4977(3) 0.2880(5) 0.1479(3) 0.145(2) Uani 1 1 d . U . . .
F5 F 0.4761(4) 0.1534(5) 0.1059(3) 0.156(3) Uani 1 1 d . U . . .
F6 F 0.5661(2) 0.2114(5) 0.1212(3) 0.144(2) Uani 1 1 d . U . . .
O1 O 0.2452(2) 0.1963(3) 0.11083(18) 0.0620(11) Uani 1 1 d . . . . .
O0AA O 0.2698(4) 0.3275(4) 0.1853(3) 0.128(3) Uani 1 1 d . . . . .
O3 O 0.3245(2) 0.3119(3) 0.10756(18) 0.0684(12) Uani 1 1 d . . . . .
O4 O 0.41037(17) 0.3002(3) 0.0140(2) 0.0583(11) Uani 1 1 d . . . . .
O5 O 0.4865(3) 0.2124(4) -0.0171(3) 0.1068(19) Uani 1 1 d . . . . .
O6 O 0.5128(3) 0.3685(4) 0.0309(4) 0.125(2) Uani 1 1 d . . . . .
O7 O 0.37342(19) 0.4787(3) 0.0674(2) 0.0609(11) Uani 1 1 d . U . . .
O8 O 0.33328(18) 0.4585(3) -0.07755(19) 0.0563(10) Uani 1 1 d . . . . .
O9 O 0.24234(17) 0.4753(3) -0.0043(2) 0.0565(10) Uani 1 1 d . . . . .
N1 N 0.1879(2) 0.4589(3) 0.0027(2) 0.0542(12) Uani 1 1 d . U . . .
O2 O 0.20827(15) 0.3128(2) 0.00005(17) 0.0410(8) Uani 1 1 d . . . . .
C1 C 0.3550(5) 0.1937(9) 0.2031(5) 0.125(3) Uani 1 1 d . U . . .
C2 C 0.5062(4) 0.2315(7) 0.1033(4) 0.090(2) Uani 1 1 d . U . . .
C3 C 0.4158(8) 0.4740(12) 0.1321(7) 0.093(5) Uiso 0.535(11) 1 d . U P A 1
H3A H 0.4427 0.4183 0.1387 0.112 Uiso 0.535(11) 1 calc R . P A 1
H3B H 0.3929 0.4725 0.1628 0.112 Uiso 0.535(11) 1 calc R . P A 1
C4 C 0.4549(8) 0.5647(11) 0.1397(9) 0.102(5) Uiso 0.535(11) 1 d D U P A 1
H4A H 0.4826 0.5637 0.1138 0.122 Uiso 0.535(11) 1 calc R . P A 1
H4B H 0.4794 0.5782 0.1848 0.122 Uiso 0.535(11) 1 calc R . P A 1
C5 C 0.3989(9) 0.6327(13) 0.1123(10) 0.120(7) Uiso 0.535(11) 1 d D U P A 1
H5A H 0.4120 0.6973 0.1085 0.144 Uiso 0.535(11) 1 calc R . P A 1
H5B H 0.3692 0.6309 0.1359 0.144 Uiso 0.535(11) 1 calc R . P A 1
C6 C 0.3733(7) 0.5782(10) 0.0436(7) 0.078(4) Uiso 0.535(11) 1 d . U P A 1
H6A H 0.3310 0.5988 0.0175 0.093 Uiso 0.535(11) 1 calc R . P A 1
H6B H 0.4018 0.5857 0.0189 0.093 Uiso 0.535(11) 1 calc R . P A 1
C7 C 0.3815(4) 0.4400(6) -0.1069(4) 0.092(2) Uani 1 1 d . U . . .
H7A H 0.3825 0.3733 -0.1172 0.110 Uiso 1 1 calc R . . . .
H7B H 0.4232 0.4586 -0.0778 0.110 Uiso 1 1 calc R . . . .
C8 C 0.3622(6) 0.4995(8) -0.1685(5) 0.137(4) Uani 1 1 d . U . . .
H8A H 0.3987 0.5326 -0.1727 0.164 Uiso 1 1 calc R . . . .
H8B H 0.3440 0.4599 -0.2067 0.164 Uiso 1 1 calc R . . . .
C9 C 0.3173(6) 0.5638(10) -0.1621(6) 0.172(5) Uani 1 1 d D U . . .
H9A H 0.2842 0.5731 -0.2039 0.207 Uiso 1 1 calc R . . . .
H9B H 0.3374 0.6245 -0.1473 0.207 Uiso 1 1 calc R . . . .
C10 C 0.2898(4) 0.5276(6) -0.1156(4) 0.114(3) Uani 1 1 d D U . . .
H10A H 0.2841 0.5783 -0.0881 0.136 Uiso 1 1 calc R . . . .
H10B H 0.2487 0.4989 -0.1380 0.136 Uiso 1 1 calc R . . . .
N11 N 0.1674(2) 0.3765(3) 0.0053(2) 0.0491(12) Uani 1 1 d . U . . .
C12 C 0.1475(3) 0.5455(4) 0.0055(4) 0.073(2) Uani 1 1 d . U . . .
C13 C 0.0893(4) 0.5120(6) 0.0208(5) 0.122(4) Uani 1 1 d . U . . .
H13A H 0.1023 0.4681 0.0566 0.184 Uiso 1 1 calc GR . . . .
H13B H 0.0603 0.4812 -0.0167 0.184 Uiso 1 1 calc GR . . . .
H13C H 0.0688 0.5655 0.0323 0.184 Uiso 1 1 calc GR . . . .
C14 C 0.1286(5) 0.5903(6) -0.0618(5) 0.123(3) Uani 1 1 d . U . . .
H14A H 0.1051 0.6475 -0.0623 0.184 Uiso 1 1 calc GR . . . .
H14B H 0.1026 0.5468 -0.0935 0.184 Uiso 1 1 calc GR . . . .
H14C H 0.1661 0.6050 -0.0720 0.184 Uiso 1 1 calc GR . . . .
C15 C 0.1877(4) 0.6041(6) 0.0607(5) 0.089(2) Uani 1 1 d . U . . .
C16 C 0.1973(6) 0.6979(6) 0.0493(7) 0.160(5) Uani 1 1 d . U . . .
H16A H 0.1890 0.7073 0.0036 0.240 Uiso 1 1 calc GR . . . .
H16B H 0.2406 0.7150 0.0731 0.240 Uiso 1 1 calc GR . . . .
H16C H 0.1692 0.7369 0.0633 0.240 Uiso 1 1 calc GR . . . .
C17 C 0.2120(6) 0.5623(8) 0.1236(5) 0.157(5) Uani 1 1 d . U . . .
H17A H 0.2356 0.5986 0.1591 0.189 Uiso 1 1 calc R . . . .
H17B H 0.2044 0.4986 0.1292 0.189 Uiso 1 1 calc R . . . .
C6A C 0.3687(10) 0.5125(14) 0.1299(9) 0.101(6) Uiso 0.465(11) 1 d . U P A 2
H6AA H 0.3294 0.5475 0.1217 0.121 Uiso 0.465(11) 1 calc R . P A 2
H6AB H 0.3681 0.4587 0.1573 0.121 Uiso 0.465(11) 1 calc R . P A 2
C5A C 0.4209(10) 0.5715(14) 0.1620(9) 0.097(6) Uiso 0.465(11) 1 d . U P A 2
H5AA H 0.4572 0.5348 0.1884 0.116 Uiso 0.465(11) 1 calc R . P A 2
H5AB H 0.4100 0.6179 0.1894 0.116 Uiso 0.465(11) 1 calc R . P A 2
C4A C 0.4344(11) 0.6210(14) 0.1019(9) 0.096(6) Uiso 0.465(11) 1 d . U P A 2
H4AA H 0.4034 0.6694 0.0811 0.115 Uiso 0.465(11) 1 calc R . P A 2
H4AB H 0.4771 0.6465 0.1135 0.115 Uiso 0.465(11) 1 calc R . P A 2
C3A C 0.4256(9) 0.5317(12) 0.0626(9) 0.092(6) Uiso 0.465(11) 1 d . U P A 2
H3AA H 0.4181 0.5475 0.0173 0.110 Uiso 0.465(11) 1 calc R . P A 2
H3AB H 0.4639 0.4937 0.0782 0.110 Uiso 0.465(11) 1 calc R . P A 2

loop_
_atom_site_aniso_label
_atom_site_aniso_U_11
_atom_site_aniso_U_22
_atom_site_aniso_U_33
_atom_site_aniso_U_23
_atom_site_aniso_U_13
_atom_site_aniso_U_12
Dy1 0.03441(15) 0.03247(14) 0.04298(15) 0.00002(11) 0.01514(11) 0.00053(11)
S1 0.0814(12) 0.0772(11) 0.0394(8) -0.0062(8) 0.0200(8) -0.0261(10)
S2 0.0371(8) 0.0725(11) 0.0799(11) 0.0077(9) 0.0207(8) 0.0062(8)
F1 0.168(5) 0.241(7) 0.101(4) 0.088(4) 0.012(3) -0.063(5)
F2 0.156(5) 0.272(7) 0.108(4) 0.068(4) -0.039(4) -0.103(5)
F3 0.143(6) 0.173(6) 0.183(6) 0.069(4) 0.031(5) 0.024(4)
F4 0.138(5) 0.194(6) 0.086(4) -0.028(4) 0.017(3) 0.047(4)
F5 0.171(6) 0.152(5) 0.120(5) 0.064(4) 0.018(4) -0.002(4)
F6 0.077(3) 0.208(6) 0.116(4) 0.013(4) -0.008(3) 0.058(4)
O1 0.073(3) 0.068(3) 0.044(2) 0.003(2) 0.018(2) -0.028(2)
O0AA 0.187(7) 0.108(4) 0.129(5) -0.059(4) 0.105(5) -0.052(5)
O3 0.077(3) 0.079(3) 0.041(2) -0.004(2) 0.010(2) -0.041(3)
O4 0.032(2) 0.055(2) 0.086(3) 0.001(2) 0.0187(19) 0.0061(18)
O5 0.094(4) 0.141(5) 0.089(4) -0.015(4) 0.036(3) 0.052(4)
O6 0.062(3) 0.115(5) 0.187(7) 0.037(4) 0.028(4) -0.029(3)
O7 0.062(3) 0.055(2) 0.066(3) -0.015(2) 0.023(2) -0.015(2)
O8 0.061(3) 0.051(2) 0.062(3) 0.0166(19) 0.028(2) -0.001(2)
O9 0.046(2) 0.035(2) 0.099(3) 0.002(2) 0.039(2) 0.0017(17)
N1 0.043(3) 0.039(2) 0.083(4) 0.001(2) 0.025(2) 0.008(2)
O2 0.0333(19) 0.0314(18) 0.063(2) -0.0008(17) 0.0228(17) 0.0055(15)
C1 0.112(6) 0.150(7) 0.092(5) 0.045(5) 0.008(4) -0.043(5)
C2 0.072(5) 0.095(5) 0.094(5) 0.006(5) 0.015(4) 0.018(4)
C7 0.098(5) 0.103(5) 0.093(5) 0.026(4) 0.057(4) 0.009(4)
C8 0.176(8) 0.152(7) 0.109(6) 0.036(6) 0.083(6) 0.018(6)
C9 0.171(8) 0.202(9) 0.161(8) 0.085(7) 0.078(7) 0.023(7)
C10 0.121(6) 0.106(6) 0.125(6) 0.062(5) 0.057(5) 0.028(5)
N11 0.040(2) 0.036(2) 0.076(3) 0.000(2) 0.027(2) 0.005(2)
C12 0.060(4) 0.048(3) 0.117(5) -0.010(4) 0.037(4) 0.019(3)
C13 0.084(6) 0.074(5) 0.228(11) -0.027(6) 0.078(6) 0.016(5)
C14 0.122(7) 0.092(6) 0.146(8) 0.022(6) 0.035(6) 0.061(6)
C15 0.089(5) 0.060(4) 0.128(6) -0.020(4) 0.050(5) 0.009(4)
C16 0.161(10) 0.065(6) 0.255(13) -0.045(7) 0.072(9) 0.002(6)
C17 0.211(12) 0.122(8) 0.121(8) -0.030(7) 0.032(8) 0.017(8)

loop_
_atom_type_symbol
_atom_type_description
_atom_type_scat_dispersion_real
_atom_type_scat_dispersion_imag
_atom_type_scat_source
C C 0.0033 0.0016 'International Tables Vol C Tables 4.2.6.8 and 6.1.1.4'
H H 0.0000 0.0000 'International Tables Vol C Tables 4.2.6.8 and 6.1.1.4'
Dy Dy -0.1892 4.4098 'International Tables Vol C Tables 4.2.6.8 and 6.1.1.4'
F F 0.0171 0.0103 'International Tables Vol C Tables 4.2.6.8 and 6.1.1.4'
N N 0.0061 0.0033 'International Tables Vol C Tables 4.2.6.8 and 6.1.1.4'
O O 0.0106 0.0060 'International Tables Vol C Tables 4.2.6.8 and 6.1.1.4'
S S 0.1246 0.1234 'International Tables Vol C Tables 4.2.6.8 and 6.1.1.4'

loop_
_geom_angle_atom_site_label_1
_geom_angle_atom_site_label_2
_geom_angle_atom_site_label_3
_geom_angle
_geom_angle_site_symmetry_1
_geom_angle_site_symmetry_3
O1 Dy1 O7 146.03(14) 7 .
O1 Dy1 O2 71.54(13) 7 7
O3 Dy1 O1 140.52(13) . 7
O3 Dy1 O7 73.18(14) . .
O3 Dy1 O8 149.81(14) . .
O3 Dy1 O2 72.67(13) . 7
O4 Dy1 O1 101.30(15) . 7
O4 Dy1 O3 88.50(16) . .
O4 Dy1 O7 79.29(14) . .
O4 Dy1 O8 82.96(14) . .
O4 Dy1 O2 80.26(12) . 7
O4 Dy1 O2 144.66(13) . .
O8 Dy1 O1 69.67(13) . 7
O8 Dy1 O7 76.78(14) . .
O8 Dy1 O2 133.39(13) . 7
O9 Dy1 O1 94.66(16) . 7
O9 Dy1 O3 94.72(16) . .
O9 Dy1 O4 150.61(13) . .
O9 Dy1 O7 73.78(14) . .
O9 Dy1 O8 79.67(14) . .
O9 Dy1 O2 63.20(12) . .
O9 Dy1 O2 128.54(12) . 7
O2 Dy1 O1 76.26(13) . 7
O2 Dy1 O3 74.12(13) . .
O2 Dy1 O7 140.35(13) 7 .
O2 Dy1 O7 122.38(13) . .
O2 Dy1 O8 126.55(12) . .
O2 Dy1 O2 65.37(13) . 7
O1 S1 O3 114.1(2) . .
O1 S1 C1 102.6(4) . .
O0AA S1 O1 115.0(3) . .
O0AA S1 O3 115.8(3) . .
O0AA S1 C1 105.5(6) . .
O3 S1 C1 101.3(4) . .
O4 S2 C2 103.2(3) . .
O5 S2 O4 112.8(3) . .
O5 S2 O6 118.1(4) . .
O5 S2 C2 103.7(4) . .
O6 S2 O4 113.2(3) . .
O6 S2 C2 103.6(4) . .
S1 O1 Dy1 140.1(2) . 7
S1 O3 Dy1 140.5(2) . .
S2 O4 Dy1 169.5(3) . .
C3 O7 Dy1 129.7(7) . .
C3 O7 C6 108.2(9) . .
C6 O7 Dy1 122.0(6) . .
C6A O7 Dy1 126.5(8) . .
C3A O7 Dy1 131.1(7) . .
C3A O7 C6A 102.3(10) . .
C7 O8 Dy1 124.2(4) . .
C10 O8 Dy1 123.8(4) . .
C10 O8 C7 109.1(5) . .
N1 O9 Dy1 120.6(3) . .
O9 N1 C12 116.8(4) . .
N11 N1 O9 122.7(4) . .
N11 N1 C12 120.5(5) . .
Dy1 O2 Dy1 114.63(13) . 7
N11 O2 Dy1 123.0(3) . 7
N11 O2 Dy1 122.1(3) . .
F1 C1 S1 106.6(8) . .
F2 C1 S1 108.2(8) . .
F2 C1 F1 111.1(10) . .
F2 C1 F3 112.8(12) . .
F3 C1 S1 107.9(8) . .
F3 C1 F1 110.1(10) . .
F4 C2 S2 111.6(6) . .
F5 C2 S2 111.5(6) . .
F5 C2 F4 105.9(8) . .
F6 C2 S2 112.5(7) . .
F6 C2 F4 107.6(8) . .
F6 C2 F5 107.4(8) . .
O7 C3 H3A 111.0 . .
O7 C3 H3B 111.0 . .
O7 C3 C4 103.6(12) . .
H3A C3 H3B 109.0 . .
C4 C3 H3A 111.0 . .
C4 C3 H3B 111.0 . .
C3 C4 H4A 112.4 . .
C3 C4 H4B 112.4 . .
C3 C4 C5 96.9(14) . .
H4A C4 H4B 109.9 . .
C5 C4 H4A 112.4 . .
C5 C4 H4B 112.4 . .
C4 C5 H5A 113.1 . .
C4 C5 H5B 113.1 . .
C4 C5 C6 92.9(13) . .
H5A C5 H5B 110.5 . .
C6 C5 H5A 113.1 . .
C6 C5 H5B 113.1 . .
O7 C6 C5 99.6(10) . .
O7 C6 H6A 111.8 . .
O7 C6 H6B 111.8 . .
C5 C6 H6A 111.8 . .
C5 C6 H6B 111.8 . .
H6A C6 H6B 109.6 . .
O8 C7 H7A 110.7 . .
O8 C7 H7B 110.7 . .
O8 C7 C8 105.1(7) . .
H7A C7 H7B 108.8 . .
C8 C7 H7A 110.7 . .
C8 C7 H7B 110.7 . .
C7 C8 H8A 110.6 . .
C7 C8 H8B 110.6 . .
H8A C8 H8B 108.8 . .
C9 C8 C7 105.5(8) . .
C9 C8 H8A 110.6 . .
C9 C8 H8B 110.6 . .
C8 C9 H9A 109.8 . .
C8 C9 H9B 109.8 . .
C8 C9 C10 109.5(10) . .
H9A C9 H9B 108.2 . .
C10 C9 H9A 109.8 . .
C10 C9 H9B 109.8 . .
O8 C10 C9 106.3(8) . .
O8 C10 H10A 110.5 . .
O8 C10 H10B 110.5 . .
C9 C10 H10A 110.5 . .
C9 C10 H10B 110.5 . .
H10A C10 H10B 108.7 . .
N1 N11 O2 110.8(4) . .
C13 C12 N1 108.6(5) . .
C14 C12 N1 105.6(6) . .
C14 C12 C13 111.2(7) . .
C15 C12 N1 105.9(6) . .
C15 C12 C13 108.7(7) . .
C15 C12 C14 116.5(7) . .
C12 C13 H13A 109.5 . .
C12 C13 H13B 109.5 . .
C12 C13 H13C 109.5 . .
H13A C13 H13B 109.5 . .
H13A C13 H13C 109.5 . .
H13B C13 H13C 109.5 . .
C12 C14 H14A 109.5 . .
C12 C14 H14B 109.5 . .
C12 C14 H14C 109.5 . .
H14A C14 H14B 109.5 . .
H14A C14 H14C 109.5 . .
H14B C14 H14C 109.5 . .
C16 C15 C12 118.4(9) . .
C16 C15 C17 122.8(10) . .
C17 C15 C12 118.7(8) . .
C15 C16 H16A 109.5 . .
C15 C16 H16B 109.5 . .
C15 C16 H16C 109.5 . .
H16A C16 H16B 109.5 . .
H16A C16 H16C 109.5 . .
H16B C16 H16C 109.5 . .
C15 C17 H17A 120.0 . .
C15 C17 H17B 120.0 . .
H17A C17 H17B 120.0 . .
O7 C6A H6AA 109.6 . .
O7 C6A H6AB 109.6 . .
H6AA C6A H6AB 108.1 . .
C5A C6A O7 110.1(15) . .
C5A C6A H6AA 109.6 . .
C5A C6A H6AB 109.6 . .
C6A C5A H5AA 111.4 . .
C6A C5A H5AB 111.4 . .
C6A C5A C4A 101.7(15) . .
H5AA C5A H5AB 109.3 . .
C4A C5A H5AA 111.4 . .
C4A C5A H5AB 111.4 . .
C5A C4A H4AA 112.8 . .
C5A C4A H4AB 112.8 . .
H4AA C4A H4AB 110.3 . .
C3A C4A C5A 94.4(15) . .
C3A C4A H4AA 112.8 . .
C3A C4A H4AB 112.8 . .
O7 C3A C4A 110.8(14) . .
O7 C3A H3AA 109.5 . .
O7 C3A H3AB 109.5 . .
C4A C3A H3AA 109.5 . .
C4A C3A H3AB 109.5 . .
H3AA C3A H3AB 108.1 . .

loop_
_geom_bond_atom_site_label_1
_geom_bond_atom_site_label_2
_geom_bond_distance
_geom_bond_site_symmetry_2
Dy1 O1 2.399(4) 7
Dy1 O3 2.366(4) .
Dy1 O4 2.281(3) .
Dy1 O7 2.422(4) .
Dy1 O8 2.398(3) .
Dy1 O9 2.265(4) .
Dy1 O2 2.364(3) .
Dy1 O2 2.401(3) 7
S1 O1 1.445(4) .
S1 O0AA 1.402(6) .
S1 O3 1.447(4) .
S1 C1 1.864(11) .
S2 O4 1.451(4) .
S2 O5 1.409(5) .
S2 O6 1.416(5) .
S2 C2 1.790(9) .
F1 C1 1.318(11) .
F2 C1 1.279(11) .
F3 C1 1.317(14) .
F4 C2 1.319(9) .
F5 C2 1.302(10) .
F6 C2 1.293(9) .
O1 Dy1 2.399(4) 7
O7 C3 1.411(15) .
O7 C6 1.496(14) .
O7 C6A 1.481(19) .
O7 C3A 1.417(17) .
O8 C7 1.452(7) .
O8 C10 1.428(8) .
O9 N1 1.298(5) .
N1 N11 1.257(6) .
N1 C12 1.531(7) .
O2 Dy1 2.401(3) 7
O2 N11 1.313(5) .
C3 H3A 0.9700 .
C3 H3B 0.9700 .
C3 C4 1.53(2) .
C4 H4A 0.9700 .
C4 H4B 0.9700 .
C4 C5 1.529(16) .
C5 H5A 0.9700 .
C5 H5B 0.9700 .
C5 C6 1.61(2) .
C6 H6A 0.9700 .
C6 H6B 0.9700 .
C7 H7A 0.9700 .
C7 H7B 0.9700 .
C7 C8 1.518(11) .
C8 H8A 0.9700 .
C8 H8B 0.9700 .
C8 C9 1.395(13) .
C9 H9A 0.9700 .
C9 H9B 0.9700 .
C9 C10 1.445(10) .
C10 H10A 0.9700 .
C10 H10B 0.9700 .
C12 C13 1.524(10) .
C12 C14 1.520(11) .
C12 C15 1.487(11) .
C13 H13A 0.9600 .
C13 H13B 0.9600 .
C13 H13C 0.9600 .
C14 H14A 0.9600 .
C14 H14B 0.9600 .
C14 H14C 0.9600 .
C15 C16 1.377(12) .
C15 C17 1.421(13) .
C16 H16A 0.9600 .
C16 H16B 0.9600 .
C16 H16C 0.9600 .
C17 H17A 0.9300 .
C17 H17B 0.9300 .
C6A H6AA 0.9700 .
C6A H6AB 0.9700 .
C6A C5A 1.41(2) .
C5A H5AA 0.9700 .
C5A H5AB 0.9700 .
C5A C4A 1.60(3) .
C4A H4AA 0.9700 .
C4A H4AB 0.9700 .
C4A C3A 1.50(2) .
C3A H3AA 0.9700 .
C3A H3AB 0.9700 .

loop_
_geom_torsion_atom_site_label_1
_geom_torsion_atom_site_label_2
_geom_torsion_atom_site_label_3
_geom_torsion_atom_site_label_4
_geom_torsion
_geom_torsion_site_symmetry_1
_geom_torsion_site_symmetry_4
Dy1 O7 C3 C4 162.9(8) . .
Dy1 O7 C6 C5 159.4(8) . .
Dy1 O7 C6A C5A 168.4(11) . .
Dy1 O7 C3A C4A 160.5(10) . .
Dy1 O8 C7 C8 158.2(6) . .
Dy1 O8 C10 C9 -171.0(7) . .
Dy1 O9 N1 N11 -6.9(7) . .
Dy1 O9 N1 C12 175.2(4) . .
Dy1 O2 N11 N1 6.5(6) . .
Dy1 O2 N11 N1 -179.5(3) 7 .
O1 S1 O3 Dy1 30.1(6) . .
O1 S1 C1 F1 -65.9(9) . .
O1 S1 C1 F2 174.5(8) . .
O1 S1 C1 F3 52.2(8) . .
O0AA S1 O1 Dy1 121.4(5) . 7
O0AA S1 O3 Dy1 -106.8(6) . .
O0AA S1 C1 F1 54.8(9) . .
O0AA S1 C1 F2 -64.7(10) . .
O0AA S1 C1 F3 173.0(7) . .
O3 S1 O1 Dy1 -15.9(6) . 7
O3 S1 C1 F1 176.0(8) . .
O3 S1 C1 F2 56.4(10) . .
O3 S1 C1 F3 -65.9(8) . .
O4 S2 C2 F4 -58.9(7) . .
O4 S2 C2 F5 59.3(7) . .
O4 S2 C2 F6 -179.9(7) . .
O5 S2 O4 Dy1 -134.1(15) . .
O5 S2 C2 F4 -176.7(6) . .
O5 S2 C2 F5 -58.5(8) . .
O5 S2 C2 F6 62.2(8) . .
O6 S2 O4 Dy1 3.4(17) . .
O6 S2 C2 F4 59.4(7) . .
O6 S2 C2 F5 177.6(7) . .
O6 S2 C2 F6 -61.7(8) . .
O7 C3 C4 C5 49.0(17) . .
O7 C6A C5A C4A 33(2) . .
O8 C7 C8 C9 15.0(12) . .
O9 N1 N11 O2 0.2(8) . .
O9 N1 C12 C13 -174.2(6) . .
O9 N1 C12 C14 66.5(8) . .
O9 N1 C12 C15 -57.7(8) . .
N1 C12 C15 C16 126.1(8) . .
N1 C12 C15 C17 -56.7(10) . .
C1 S1 O1 Dy1 -124.5(6) . 7
C1 S1 O3 Dy1 139.6(6) . .
C2 S2 O4 Dy1 114.7(16) . .
C3 O7 C6 C5 -21.8(14) . .
C3 C4 C5 C6 -58.5(16) . .
C4 C5 C6 O7 49.6(15) . .
C6 O7 C3 C4 -15.7(14) . .
C7 O8 C10 C9 -9.7(11) . .
C7 C8 C9 C10 -21.6(15) . .
C8 C9 C10 O8 20.0(15) . .
C10 O8 C7 C8 -3.0(10) . .
N11 N1 C12 C13 7.9(9) . .
N11 N1 C12 C14 -111.5(7) . .
N11 N1 C12 C15 124.4(7) . .
C12 N1 N11 O2 178.0(5) . .
C13 C12 C15 C16 -117.4(9) . .
C13 C12 C15 C17 59.8(10) . .
C14 C12 C15 C16 9.1(11) . .
C14 C12 C15 C17 -173.8(8) . .
C6A O7 C3A C4A -23.8(17) . .
C6A C5A C4A C3A -42(2) . .
C5A C4A C3A O7 41.0(19) . .
C3A O7 C6A C5A -7.5(18) . .

loop_
_smtbx_masks_void_nr
_smtbx_masks_void_average_x
_smtbx_masks_void_average_y
_smtbx_masks_void_average_z
_smtbx_masks_void_volume
_smtbx_masks_void_count_electrons
1 0.000 0.356 0.250 361.6 91.2
2 0.000 0.644 0.750 361.6 90.9
3 0.500 0.144 0.750 361.6 90.9
4 0.500 0.856 0.250 361.6 91.2
